data_7158059
loop_
_publ_author_name
'Bentley, Jordan N.'
'Simoes, Selvyn A.'
'Pradhan, Ekadashi'
'Zeng, Tao'
'Caputo, Christopher B.'

_publ_section_title
;
 The synthesis, properties, and reactivity of Lewis acidic aminoboranes.
;
_journal_issue 21
_journal_name_full 'Organic &amp; biomolecular chemistry'
_journal_page_first 4796
_journal_page_last 4802
_journal_paper_doi 10.1039/d1ob00520k
_journal_volume 19
_journal_year 2021
_chemical_formula_moiety '2(C31 H18 B F10 N3)'
_chemical_formula_sum 'C62 H36 B2 F20 N6'
_chemical_formula_weight 1266.59
_space_group_crystal_system monoclinic
_space_group_IT_number 15
_space_group_name_Hall '-C 2yc'
_space_group_name_H-M_alt 'C 1 2/c 1'
_atom_sites_solution_hydrogens geom
_atom_sites_solution_primary direct
_audit_creation_date 2021-02-08
_audit_creation_method
;
Olex2 1.3
(compiled 2020.11.12 svn.r5f609507 for OlexSys, GUI svn.r6226)
;
_audit_update_record
;
2021-03-04 deposited with the CCDC.	2021-05-04 downloaded from the CCDC.
;
_cell_angle_alpha 90
_cell_angle_beta 122.794(12)
_cell_angle_gamma 90
_cell_formula_units_Z 4
_cell_length_a 30.583(10)
_cell_length_b 14.745(5)
_cell_length_c 17.429(6)
_cell_measurement_reflns_used 8756
_cell_measurement_temperature 173(2)
_cell_measurement_theta_max 27.47
_cell_measurement_theta_min 2.38
_cell_volume 6607(4)
_computing_cell_refinement 'SAINT V8.40B (?, 2016)'
_computing_data_reduction 'SAINT V8.40B (?, 2016)'
_computing_molecular_graphics 'Olex2 1.3 (Dolomanov et al., 2009)'
_computing_publication_material 'Olex2 1.3 (Dolomanov et al., 2009)'
_computing_structure_refinement 'SHELXL 2018/3 (Sheldrick, 2015)'
_computing_structure_solution 'XS  (Sheldrick, 2008)'
_diffrn_ambient_temperature 173.0
_diffrn_measured_fraction_theta_full 0.998
_diffrn_measured_fraction_theta_max 0.995
_diffrn_measurement_device_type 'Bruker APEX-II CCD'
_diffrn_measurement_method '\f and \w scans'
_diffrn_radiation_type MoK\a
_diffrn_radiation_wavelength 0.71073
_diffrn_reflns_av_R_equivalents 0.1152
_diffrn_reflns_av_unetI/netI 0.0506
_diffrn_reflns_Laue_measured_fraction_full 0.998
_diffrn_reflns_Laue_measured_fraction_max 0.995
_diffrn_reflns_limit_h_max 39
_diffrn_reflns_limit_h_min -39
_diffrn_reflns_limit_k_max 19
_diffrn_reflns_limit_k_min -19
_diffrn_reflns_limit_l_max 22
_diffrn_reflns_limit_l_min -22
_diffrn_reflns_number 89071
_diffrn_reflns_point_group_measured_fraction_full 0.998
_diffrn_reflns_point_group_measured_fraction_max 0.995
_diffrn_reflns_theta_full 25.242
_diffrn_reflns_theta_max 27.525
_diffrn_reflns_theta_min 1.809
_diffrn_source_current 20.0
_diffrn_source_power 1.0
_diffrn_source_voltage 50.0
_diffrn_standards_number 0
_exptl_absorpt_coefficient_mu 0.115
_exptl_absorpt_correction_T_max 0.6925
_exptl_absorpt_correction_T_min 0.5962
_exptl_absorpt_correction_type none
_exptl_absorpt_process_details
;
SADABS-2016/2 (Bruker,2016/2) was used for absorption correction.
wR2(int) was 0.1492 before and 0.1161 after correction.
The Ratio of minimum to maximum transmission is 0.8609.
The \l/2 correction factor is Not present.
;
_exptl_crystal_colour colourless
_exptl_crystal_colour_primary colourless
_exptl_crystal_density_diffrn 1.273
_exptl_crystal_description block
_exptl_crystal_F_000 2560
_exptl_crystal_size_max 0.24
_exptl_crystal_size_mid 0.2
_exptl_crystal_size_min 0.2
_refine_diff_density_max 0.353
_refine_diff_density_min -0.271
_refine_diff_density_rms 0.054
_refine_ls_extinction_method none
_refine_ls_goodness_of_fit_ref 1.012
_refine_ls_hydrogen_treatment constr
_refine_ls_matrix_type full
_refine_ls_number_parameters 408
_refine_ls_number_reflns 7582
_refine_ls_number_restraints 0
_refine_ls_restrained_S_all 1.012
_refine_ls_R_factor_all 0.0931
_refine_ls_R_factor_gt 0.0613
_refine_ls_shift/su_max 0.001
_refine_ls_shift/su_mean 0.000
_refine_ls_structure_factor_coef Fsqd
_refine_ls_weighting_details 'w=1/[\s^2^(Fo^2^)+(0.0655P)^2^+10.7563P] where P=(Fo^2^+2Fc^2^)/3'
_refine_ls_weighting_scheme calc
_refine_ls_wR_factor_gt 0.1460
_refine_ls_wR_factor_ref 0.1670
_reflns_Friedel_coverage 0.000
_reflns_number_gt 5036
_reflns_number_total 7582
_reflns_threshold_expression 'I > 2\s(I)'
_cod_data_source_file d1ob00520k2.cif
_cod_data_source_block jnb056cc_0m_a
_cod_depositor_comments 'Adding full bibliography for 7158056--7158060.cif.'
_cod_database_code 7158059
_shelx_shelxl_version_number 2018/3
_shelx_space_group_comment
;
The symmetry employed for this shelxl refinement is uniquely defined
by the following loop, which should always be used as a source of
symmetry information in preference to the above space-group names.
They are only intended as comments.
;
_shelx_estimated_absorpt_t_max 0.977
_shelx_estimated_absorpt_t_min 0.973
_olex2_refinement_description
;
1. Fixed Uiso
 At 1.2 times of:
  All C(H) groups
 At 1.5 times of:
  All C(H,H,H) groups
2.a Aromatic/amide H refined with riding coordinates:
 C1(H1), C2(H2), C6(H6), C7(H7), C10(H10), C11(H11), C19(H19), C20(H20),
 C29(H29), C30(H30), C31(H31), C32(H32)
2.b Idealised Me refined as rotating group:
 C9(H9A,H9B,H9C), C21(H21A,H21B,H21C)
;
_smtbx_masks_special_details
;
A solvent mask was calculated and 508 electrons were 
found in a volume of 1686\%A^3^ in 1 void per unit cell. 
This is consistent with the presence of 3[C6H6] per Asymmetric Unit which account for 504 electrons per unit cell.
;
_smtbx_masks_void_probe_radius 1.2
_smtbx_masks_void_truncation_radius 1.2
_olex2_submission_special_instructions 'No special instructions were received'

loop_
_space_group_symop_operation_xyz
'x, y, z'
'-x, y, -z+1/2'
'x+1/2, y+1/2, z'
'-x+1/2, y+1/2, -z+1/2'
'-x, -y, -z'
'x, -y, z-1/2'
'-x+1/2, -y+1/2, -z'
'x+1/2, -y+1/2, z-1/2'

loop_
_atom_site_label
_atom_site_type_symbol
_atom_site_fract_x
_atom_site_fract_y
_atom_site_fract_z
_atom_site_U_iso_or_equiv
_atom_site_adp_type
_atom_site_occupancy
_atom_site_site_symmetry_order
_atom_site_calc_flag
_atom_site_refinement_flags_posn
_atom_site_refinement_flags_adp
_atom_site_refinement_flags_occupancy
_atom_site_disorder_assembly
_atom_site_disorder_group
F1 F 0.62407(8) 0.24541(11) 0.66367(13) 0.0649(5) Uani 1 1 d . . . . .
F2 F 0.68856(6) 0.38114(11) 0.74552(11) 0.0506(4) Uani 1 1 d . . . . .
F3 F 0.53225(8) 0.26879(13) 0.50092(13) 0.0718(6) Uani 1 1 d . . . . .
F4 F 0.50515(6) 0.43732(13) 0.42566(11) 0.0605(5) Uani 1 1 d . . . . .
F5 F 0.56683(6) 0.57771(11) 0.51049(10) 0.0472(4) Uani 1 1 d . . . . .
F6 F 0.61692(8) 0.56566(15) 0.91040(12) 0.0737(6) Uani 1 1 d . . . . .
F7 F 0.67088(7) 0.50858(12) 0.84105(11) 0.0569(5) Uani 1 1 d . . . . .
F8 F 0.55055(6) 0.70693(13) 0.83512(11) 0.0571(5) Uani 1 1 d . . . . .
F9 F 0.54212(6) 0.79584(11) 0.68968(11) 0.0516(4) Uani 1 1 d . . . . .
F10 F 0.59452(6) 0.74152(10) 0.61836(10) 0.0444(4) Uani 1 1 d . . . . .
N1 N 0.72697(7) 0.55621(14) 0.75320(13) 0.0329(4) Uani 1 1 d . . . . .
N2 N 0.67142(7) 0.64775(13) 0.61535(13) 0.0311(4) Uani 1 1 d . . . . .
N3 N 0.69497(9) 0.83476(15) 0.46088(16) 0.0434(5) Uani 1 1 d . . . . .
C1 C 0.84753(12) 0.6666(2) 0.9981(2) 0.0609(9) Uani 1 1 d . . . . .
H1 H 0.876114 0.688836 1.054257 0.073 Uiso 1 1 calc R U . . .
C2 C 0.85564(11) 0.6057(2) 0.9481(2) 0.0532(8) Uani 1 1 d . . . . .
H2 H 0.889912 0.585928 0.968998 0.064 Uiso 1 1 calc R U . . .
C3 C 0.81362(10) 0.57257(18) 0.86655(17) 0.0394(6) Uani 1 1 d . . . . .
C4 C 0.76250(9) 0.59990(17) 0.83580(16) 0.0340(5) Uani 1 1 d . . . . .
B5 B 0.66889(10) 0.57794(19) 0.68363(18) 0.0312(6) Uani 1 1 d . . . . .
C6 C 0.66123(10) 0.62745(17) 0.53124(17) 0.0351(5) Uani 1 1 d . . . . .
H6 H 0.648268 0.568644 0.507505 0.042 Uiso 1 1 calc R U . . .
C7 C 0.66844(10) 0.68609(17) 0.47884(17) 0.0357(5) Uani 1 1 d . . . . .
H7 H 0.660306 0.667566 0.420299 0.043 Uiso 1 1 calc R U . . .
C8 C 0.68786(9) 0.77414(17) 0.51052(17) 0.0339(5) Uani 1 1 d . . . . .
C9 C 0.71489(14) 0.92563(19) 0.4959(2) 0.0575(8) Uani 1 1 d . . . . .
H9A H 0.686853 0.963327 0.490076 0.086 Uiso 1 1 calc R U . . .
H9B H 0.727949 0.952840 0.460739 0.086 Uiso 1 1 calc R U . . .
H9C H 0.743219 0.921668 0.560271 0.086 Uiso 1 1 calc R U . . .
C10 C 0.83143(13) 0.4150(2) 0.7136(2) 0.0577(8) Uani 1 1 d . . . . .
H10 H 0.856464 0.384139 0.707034 0.069 Uiso 1 1 calc R U . . .
C11 C 0.84731(12) 0.4657(2) 0.7906(2) 0.0533(8) Uani 1 1 d . . . . .
H11 H 0.883128 0.469484 0.837639 0.064 Uiso 1 1 calc R U . . .
C12 C 0.81001(10) 0.51178(18) 0.79873(18) 0.0393(6) Uani 1 1 d . . . . .
C13 C 0.63306(9) 0.48808(17) 0.63035(16) 0.0326(5) Uani 1 1 d . . . . .
C14 C 0.58435(10) 0.49552(18) 0.54968(17) 0.0362(5) Uani 1 1 d . . . . .
C15 C 0.55085(10) 0.4237(2) 0.50501(17) 0.0415(6) Uani 1 1 d . . . . .
C16 C 0.56433(11) 0.3397(2) 0.5427(2) 0.0468(7) Uani 1 1 d . . . . .
C17 C 0.61098(12) 0.32760(18) 0.62424(19) 0.0450(6) Uani 1 1 d . . . . .
C18 C 0.64378(10) 0.40041(18) 0.66550(17) 0.0380(6) Uani 1 1 d . . . . .
C19 C 0.69159(9) 0.73174(17) 0.64750(17) 0.0348(5) Uani 1 1 d . . . . .
H19 H 0.700439 0.747532 0.707117 0.042 Uiso 1 1 calc R U . . .
C20 C 0.69975(9) 0.79389(17) 0.59972(17) 0.0348(5) Uani 1 1 d . . . . .
H20 H 0.713621 0.851566 0.626011 0.042 Uiso 1 1 calc R U . . .
C21 C 0.67829(13) 0.8158(2) 0.3665(2) 0.0543(7) Uani 1 1 d . . . . .
H21A H 0.694226 0.759138 0.364030 0.081 Uiso 1 1 calc R U . . .
H21B H 0.689137 0.865635 0.343168 0.081 Uiso 1 1 calc R U . . .
H21C H 0.640333 0.810002 0.328932 0.081 Uiso 1 1 calc R U . . .
C22 C 0.63769(9) 0.62330(16) 0.72769(15) 0.0316(5) Uani 1 1 d . . . . .
C23 C 0.60299(9) 0.69518(17) 0.69209(16) 0.0333(5) Uani 1 1 d . . . . .
C24 C 0.57398(9) 0.72426(17) 0.72689(17) 0.0364(5) Uani 1 1 d . . . . .
C25 C 0.57833(9) 0.6800(2) 0.80009(17) 0.0405(6) Uani 1 1 d . . . . .
C26 C 0.61189(10) 0.6091(2) 0.83786(18) 0.0454(7) Uani 1 1 d . . . . .
C27 C 0.63984(10) 0.58161(18) 0.80111(17) 0.0395(6) Uani 1 1 d . . . . .
C28 C 0.75674(10) 0.50466(16) 0.72996(17) 0.0348(5) Uani 1 1 d . . . . .
C29 C 0.74119(11) 0.45245(17) 0.65221(19) 0.0423(6) Uani 1 1 d . . . . .
H29 H 0.705494 0.447075 0.604948 0.051 Uiso 1 1 calc R U . . .
C30 C 0.77937(13) 0.40873(19) 0.6460(2) 0.0509(7) Uani 1 1 d . . . . .
H30 H 0.769283 0.373287 0.593401 0.061 Uiso 1 1 calc R U . . .
C31 C 0.75471(11) 0.66424(19) 0.88621(18) 0.0430(6) Uani 1 1 d . . . . .
H31 H 0.720760 0.685690 0.865491 0.052 Uiso 1 1 calc R U . . .
C32 C 0.79746(12) 0.6960(2) 0.96686(19) 0.0527(7) Uani 1 1 d . . . . .
H32 H 0.792403 0.739234 1.001807 0.063 Uiso 1 1 calc R U . . .

loop_
_atom_site_aniso_label
_atom_site_aniso_U_11
_atom_site_aniso_U_22
_atom_site_aniso_U_33
_atom_site_aniso_U_23
_atom_site_aniso_U_13
_atom_site_aniso_U_12
F1 0.0886(14) 0.0364(9) 0.0653(12) 0.0005(8) 0.0389(11) -0.0095(9)
F2 0.0501(9) 0.0427(9) 0.0449(9) 0.0077(7) 0.0166(8) -0.0028(7)
F3 0.0738(13) 0.0629(12) 0.0696(12) -0.0239(10) 0.0330(11) -0.0365(10)
F4 0.0397(9) 0.0795(13) 0.0468(9) -0.0123(9) 0.0134(8) -0.0144(8)
F5 0.0406(8) 0.0482(9) 0.0427(9) 0.0036(7) 0.0159(7) 0.0004(7)
F6 0.0748(12) 0.1128(17) 0.0589(11) 0.0376(11) 0.0527(11) 0.0294(12)
F7 0.0578(10) 0.0685(11) 0.0557(10) 0.0282(9) 0.0380(9) 0.0234(9)
F8 0.0412(9) 0.0902(13) 0.0487(9) -0.0085(9) 0.0300(8) 0.0031(8)
F9 0.0438(9) 0.0489(9) 0.0619(10) 0.0004(8) 0.0285(8) 0.0091(7)
F10 0.0468(8) 0.0466(9) 0.0425(8) 0.0114(7) 0.0260(7) 0.0091(7)
N1 0.0311(10) 0.0361(11) 0.0311(10) -0.0026(9) 0.0166(9) -0.0010(8)
N2 0.0338(10) 0.0322(10) 0.0305(10) -0.0048(8) 0.0195(9) -0.0039(8)
N3 0.0580(14) 0.0377(12) 0.0474(13) 0.0020(10) 0.0371(12) -0.0019(10)
C1 0.0462(17) 0.077(2) 0.0412(16) -0.0092(16) 0.0119(14) -0.0201(16)
C2 0.0350(14) 0.070(2) 0.0459(16) 0.0049(15) 0.0160(13) -0.0076(14)
C3 0.0351(13) 0.0457(15) 0.0378(13) 0.0091(11) 0.0201(12) -0.0053(11)
C4 0.0364(13) 0.0373(13) 0.0299(12) 0.0033(10) 0.0189(11) -0.0051(10)
B5 0.0314(13) 0.0348(14) 0.0291(13) 0.0019(11) 0.0174(11) -0.0010(11)
C6 0.0418(13) 0.0321(12) 0.0364(13) -0.0087(10) 0.0245(11) -0.0051(10)
C7 0.0423(14) 0.0385(13) 0.0340(13) -0.0040(10) 0.0256(12) -0.0030(11)
C8 0.0339(12) 0.0361(13) 0.0382(13) 0.0006(10) 0.0238(11) 0.0005(10)
C9 0.081(2) 0.0370(15) 0.073(2) 0.0024(14) 0.0543(19) -0.0070(15)
C10 0.065(2) 0.0528(18) 0.074(2) 0.0187(16) 0.0502(19) 0.0238(15)
C11 0.0439(15) 0.0608(19) 0.0595(18) 0.0196(15) 0.0308(15) 0.0125(14)
C12 0.0397(14) 0.0396(14) 0.0432(14) 0.0129(11) 0.0255(12) 0.0030(11)
C13 0.0339(12) 0.0387(13) 0.0300(12) -0.0033(10) 0.0205(10) -0.0039(10)
C14 0.0370(13) 0.0423(14) 0.0355(13) -0.0006(11) 0.0237(11) -0.0026(11)
C15 0.0338(13) 0.0567(17) 0.0348(13) -0.0107(12) 0.0190(12) -0.0104(12)
C16 0.0527(16) 0.0467(16) 0.0469(16) -0.0168(13) 0.0309(14) -0.0211(13)
C17 0.0572(17) 0.0369(14) 0.0468(16) -0.0030(12) 0.0320(14) -0.0073(12)
C18 0.0380(13) 0.0408(14) 0.0323(13) -0.0016(11) 0.0172(11) -0.0036(11)
C19 0.0369(13) 0.0389(13) 0.0310(12) -0.0086(10) 0.0200(11) -0.0063(10)
C20 0.0367(13) 0.0319(12) 0.0406(13) -0.0076(10) 0.0241(11) -0.0064(10)
C21 0.069(2) 0.0570(18) 0.0469(16) 0.0067(14) 0.0376(16) -0.0001(15)
C22 0.0288(11) 0.0372(13) 0.0291(12) -0.0040(10) 0.0158(10) -0.0044(10)
C23 0.0318(12) 0.0375(13) 0.0293(12) -0.0016(10) 0.0156(10) -0.0052(10)
C24 0.0240(11) 0.0397(14) 0.0383(13) -0.0076(11) 0.0123(10) -0.0039(10)
C25 0.0286(12) 0.0619(17) 0.0347(13) -0.0086(12) 0.0195(11) -0.0045(12)
C26 0.0386(14) 0.0677(19) 0.0337(13) 0.0077(13) 0.0221(12) 0.0017(13)
C27 0.0342(13) 0.0474(15) 0.0365(13) 0.0067(11) 0.0189(11) 0.0036(11)
C28 0.0393(13) 0.0300(12) 0.0417(14) 0.0061(10) 0.0264(12) 0.0016(10)
C29 0.0502(15) 0.0364(14) 0.0486(15) -0.0034(12) 0.0321(14) -0.0002(12)
C30 0.070(2) 0.0379(15) 0.0626(19) 0.0026(13) 0.0471(17) 0.0078(14)
C31 0.0418(14) 0.0491(16) 0.0366(14) -0.0052(12) 0.0203(12) -0.0057(12)
C32 0.0576(18) 0.0580(18) 0.0407(15) -0.0131(14) 0.0254(14) -0.0169(15)

loop_
_atom_type_symbol
_atom_type_description
_atom_type_scat_dispersion_real
_atom_type_scat_dispersion_imag
_atom_type_scat_source
C C 0.0033 0.0016 'International Tables Vol C Tables 4.2.6.8 and 6.1.1.4'
H H 0.0000 0.0000 'International Tables Vol C Tables 4.2.6.8 and 6.1.1.4'
B B 0.0013 0.0007 'International Tables Vol C Tables 4.2.6.8 and 6.1.1.4'
F F 0.0171 0.0103 'International Tables Vol C Tables 4.2.6.8 and 6.1.1.4'
N N 0.0061 0.0033 'International Tables Vol C Tables 4.2.6.8 and 6.1.1.4'

loop_
_geom_angle_atom_site_label_1
_geom_angle_atom_site_label_2
_geom_angle_atom_site_label_3
_geom_angle
_geom_angle_site_symmetry_1
_geom_angle_site_symmetry_3
_geom_angle_publ_flag
C4 N1 B5 129.1(2) . . ?
C28 N1 C4 106.3(2) . . ?
C28 N1 B5 122.3(2) . . ?
C6 N2 B5 125.7(2) . . ?
C6 N2 C19 115.7(2) . . ?
C19 N2 B5 118.09(19) . . ?
C8 N3 C9 121.2(2) . . ?
C8 N3 C21 121.3(2) . . ?
C21 N3 C9 117.2(2) . . ?
C2 C1 H1 120.0 . . ?
C2 C1 C32 119.9(3) . . ?
C32 C1 H1 120.0 . . ?
C1 C2 H2 120.1 . . ?
C1 C2 C3 119.8(3) . . ?
C3 C2 H2 120.1 . . ?
C2 C3 C4 120.6(3) . . ?
C2 C3 C12 132.5(3) . . ?
C4 C3 C12 106.9(2) . . ?
N1 C4 C3 110.0(2) . . ?
C31 C4 N1 130.9(2) . . ?
C31 C4 C3 119.1(2) . . ?
N1 B5 N2 102.57(18) . . ?
N1 B5 C13 113.9(2) . . ?
N1 B5 C22 115.17(19) . . ?
N2 B5 C13 112.45(19) . . ?
N2 B5 C22 110.84(19) . . ?
C13 B5 C22 102.23(18) . . ?
N2 C6 H6 118.0 . . ?
N2 C6 C7 124.0(2) . . ?
C7 C6 H6 118.0 . . ?
C6 C7 H7 119.7 . . ?
C6 C7 C8 120.6(2) . . ?
C8 C7 H7 119.7 . . ?
N3 C8 C7 122.8(2) . . ?
N3 C8 C20 122.3(2) . . ?
C7 C8 C20 114.9(2) . . ?
N3 C9 H9A 109.5 . . ?
N3 C9 H9B 109.5 . . ?
N3 C9 H9C 109.5 . . ?
H9A C9 H9B 109.5 . . ?
H9A C9 H9C 109.5 . . ?
H9B C9 H9C 109.5 . . ?
C11 C10 H10 119.8 . . ?
C11 C10 C30 120.3(3) . . ?
C30 C10 H10 119.8 . . ?
C10 C11 H11 120.4 . . ?
C10 C11 C12 119.1(3) . . ?
C12 C11 H11 120.4 . . ?
C11 C12 C3 133.0(3) . . ?
C11 C12 C28 120.5(3) . . ?
C28 C12 C3 106.5(2) . . ?
C14 C13 B5 121.8(2) . . ?
C18 C13 B5 124.9(2) . . ?
C18 C13 C14 112.7(2) . . ?
F5 C14 C13 119.7(2) . . ?
F5 C14 C15 115.6(2) . . ?
C15 C14 C13 124.7(2) . . ?
F4 C15 C14 120.3(3) . . ?
F4 C15 C16 120.5(2) . . ?
C16 C15 C14 119.2(2) . . ?
F3 C16 C15 120.4(3) . . ?
F3 C16 C17 120.2(3) . . ?
C15 C16 C17 119.4(2) . . ?
F1 C17 C16 120.0(2) . . ?
F1 C17 C18 120.4(3) . . ?
C16 C17 C18 119.6(3) . . ?
F2 C18 C13 121.0(2) . . ?
F2 C18 C17 114.8(2) . . ?
C17 C18 C13 124.3(2) . . ?
N2 C19 H19 118.0 . . ?
C20 C19 N2 123.9(2) . . ?
C20 C19 H19 118.0 . . ?
C8 C20 H20 119.6 . . ?
C19 C20 C8 120.8(2) . . ?
C19 C20 H20 119.6 . . ?
N3 C21 H21A 109.5 . . ?
N3 C21 H21B 109.5 . . ?
N3 C21 H21C 109.5 . . ?
H21A C21 H21B 109.5 . . ?
H21A C21 H21C 109.5 . . ?
H21B C21 H21C 109.5 . . ?
C23 C22 B5 126.5(2) . . ?
C23 C22 C27 113.2(2) . . ?
C27 C22 B5 119.8(2) . . ?
F10 C23 C22 121.2(2) . . ?
F10 C23 C24 114.9(2) . . ?
C24 C23 C22 123.8(2) . . ?
F9 C24 C23 120.1(2) . . ?
F9 C24 C25 120.1(2) . . ?
C25 C24 C23 119.8(2) . . ?
F8 C25 C24 120.9(2) . . ?
F8 C25 C26 120.2(2) . . ?
C26 C25 C24 118.9(2) . . ?
F6 C26 C25 119.4(2) . . ?
F6 C26 C27 120.8(3) . . ?
C25 C26 C27 119.8(2) . . ?
F7 C27 C22 119.8(2) . . ?
F7 C27 C26 115.7(2) . . ?
C26 C27 C22 124.5(2) . . ?
N1 C28 C12 110.2(2) . . ?
C29 C28 N1 130.1(2) . . ?
C29 C28 C12 119.6(2) . . ?
C28 C29 H29 120.9 . . ?
C30 C29 C28 118.2(3) . . ?
C30 C29 H29 120.9 . . ?
C10 C30 C29 122.2(3) . . ?
C10 C30 H30 118.9 . . ?
C29 C30 H30 118.9 . . ?
C4 C31 H31 120.7 . . ?
C32 C31 C4 118.7(3) . . ?
C32 C31 H31 120.7 . . ?
C1 C32 H32 119.1 . . ?
C31 C32 C1 121.8(3) . . ?
C31 C32 H32 119.1 . . ?

loop_
_geom_bond_atom_site_label_1
_geom_bond_atom_site_label_2
_geom_bond_distance
_geom_bond_site_symmetry_2
_geom_bond_publ_flag
F1 C17 1.343(3) . ?
F2 C18 1.354(3) . ?
F3 C16 1.346(3) . ?
F4 C15 1.346(3) . ?
F5 C14 1.351(3) . ?
F6 C26 1.350(3) . ?
F7 C27 1.352(3) . ?
F8 C25 1.346(3) . ?
F9 C24 1.341(3) . ?
F10 C23 1.351(3) . ?
N1 C4 1.405(3) . ?
N1 B5 1.548(3) . ?
N1 C28 1.404(3) . ?
N2 B5 1.607(3) . ?
N2 C6 1.357(3) . ?
N2 C19 1.361(3) . ?
N3 C8 1.341(3) . ?
N3 C9 1.461(4) . ?
N3 C21 1.462(4) . ?
C1 H1 0.9500 . ?
C1 C2 1.365(5) . ?
C1 C32 1.388(5) . ?
C2 H2 0.9500 . ?
C2 C3 1.390(4) . ?
C3 C4 1.409(4) . ?
C3 C12 1.439(4) . ?
C4 C31 1.398(4) . ?
B5 C13 1.648(4) . ?
B5 C22 1.656(3) . ?
C6 H6 0.9500 . ?
C6 C7 1.360(3) . ?
C7 H7 0.9500 . ?
C7 C8 1.410(3) . ?
C8 C20 1.422(3) . ?
C9 H9A 0.9800 . ?
C9 H9B 0.9800 . ?
C9 H9C 0.9800 . ?
C10 H10 0.9500 . ?
C10 C11 1.374(5) . ?
C10 C30 1.378(5) . ?
C11 H11 0.9500 . ?
C11 C12 1.399(4) . ?
C12 C28 1.410(4) . ?
C13 C14 1.393(3) . ?
C13 C18 1.391(4) . ?
C14 C15 1.383(4) . ?
C15 C16 1.359(4) . ?
C16 C17 1.375(4) . ?
C17 C18 1.377(4) . ?
C19 H19 0.9500 . ?
C19 C20 1.349(3) . ?
C20 H20 0.9500 . ?
C21 H21A 0.9800 . ?
C21 H21B 0.9800 . ?
C21 H21C 0.9800 . ?
C22 C23 1.386(3) . ?
C22 C27 1.389(3) . ?
C23 C24 1.386(3) . ?
C24 C25 1.374(4) . ?
C25 C26 1.360(4) . ?
C26 C27 1.378(4) . ?
C28 C29 1.399(4) . ?
C29 H29 0.9500 . ?
C29 C30 1.388(4) . ?
C30 H30 0.9500 . ?
C31 H31 0.9500 . ?
C31 C32 1.384(4) . ?
C32 H32 0.9500 . ?

loop_
_geom_torsion_atom_site_label_1
_geom_torsion_atom_site_label_2
_geom_torsion_atom_site_label_3
_geom_torsion_atom_site_label_4
_geom_torsion
_geom_torsion_site_symmetry_1
_geom_torsion_site_symmetry_2
_geom_torsion_site_symmetry_3
_geom_torsion_site_symmetry_4
_geom_torsion_publ_flag
F1 C17 C18 F2 0.5(4) . . . . ?
F1 C17 C18 C13 -179.0(2) . . . . ?
F3 C16 C17 F1 -1.8(4) . . . . ?
F3 C16 C17 C18 178.9(2) . . . . ?
F4 C15 C16 F3 0.4(4) . . . . ?
F4 C15 C16 C17 -179.4(2) . . . . ?
F5 C14 C15 F4 2.9(3) . . . . ?
F5 C14 C15 C16 -176.3(2) . . . . ?
F6 C26 C27 F7 1.4(4) . . . . ?
F6 C26 C27 C22 -178.8(3) . . . . ?
F8 C25 C26 F6 0.3(4) . . . . ?
F8 C25 C26 C27 179.5(2) . . . . ?
F9 C24 C25 F8 0.6(4) . . . . ?
F9 C24 C25 C26 -178.4(2) . . . . ?
F10 C23 C24 F9 -2.6(3) . . . . ?
F10 C23 C24 C25 178.0(2) . . . . ?
N1 C4 C31 C32 179.7(3) . . . . ?
N1 B5 C13 C14 -162.2(2) . . . . ?
N1 B5 C13 C18 27.2(3) . . . . ?
N1 B5 C22 C23 136.9(2) . . . . ?
N1 B5 C22 C27 -51.7(3) . . . . ?
N1 C28 C29 C30 179.1(2) . . . . ?
N2 B5 C13 C14 -46.1(3) . . . . ?
N2 B5 C13 C18 143.4(2) . . . . ?
N2 B5 C22 C23 21.1(3) . . . . ?
N2 B5 C22 C27 -167.6(2) . . . . ?
N2 C6 C7 C8 0.4(4) . . . . ?
N2 C19 C20 C8 -0.7(4) . . . . ?
N3 C8 C20 C19 179.2(2) . . . . ?
C1 C2 C3 C4 -1.3(4) . . . . ?
C1 C2 C3 C12 177.4(3) . . . . ?
C2 C1 C32 C31 1.0(5) . . . . ?
C2 C3 C4 N1 -178.9(2) . . . . ?
C2 C3 C4 C31 3.1(4) . . . . ?
C2 C3 C12 C11 -0.8(5) . . . . ?
C2 C3 C12 C28 -179.1(3) . . . . ?
C3 C4 C31 C32 -2.7(4) . . . . ?
C3 C12 C28 N1 -1.7(3) . . . . ?
C3 C12 C28 C29 177.3(2) . . . . ?
C4 N1 B5 N2 90.5(3) . . . . ?
C4 N1 B5 C13 -147.7(2) . . . . ?
C4 N1 B5 C22 -30.0(3) . . . . ?
C4 N1 C28 C12 2.9(3) . . . . ?
C4 N1 C28 C29 -175.9(2) . . . . ?
C4 C3 C12 C11 178.0(3) . . . . ?
C4 C3 C12 C28 -0.2(3) . . . . ?
C4 C31 C32 C1 0.7(4) . . . . ?
B5 N1 C4 C3 -166.0(2) . . . . ?
B5 N1 C4 C31 11.7(4) . . . . ?
B5 N1 C28 C12 167.3(2) . . . . ?
B5 N1 C28 C29 -11.6(4) . . . . ?
B5 N2 C6 C7 -173.6(2) . . . . ?
B5 N2 C19 C20 174.5(2) . . . . ?
B5 C13 C14 F5 3.9(3) . . . . ?
B5 C13 C14 C15 -175.3(2) . . . . ?
B5 C13 C18 F2 -6.1(4) . . . . ?
B5 C13 C18 C17 173.4(2) . . . . ?
B5 C22 C23 F10 -5.8(4) . . . . ?
B5 C22 C23 C24 173.1(2) . . . . ?
B5 C22 C27 F7 5.5(4) . . . . ?
B5 C22 C27 C26 -174.2(3) . . . . ?
C6 N2 B5 N1 102.3(2) . . . . ?
C6 N2 B5 C13 -20.5(3) . . . . ?
C6 N2 B5 C22 -134.3(2) . . . . ?
C6 N2 C19 C20 2.3(3) . . . . ?
C6 C7 C8 N3 -179.1(2) . . . . ?
C6 C7 C8 C20 1.3(4) . . . . ?
C7 C8 C20 C19 -1.2(3) . . . . ?
C9 N3 C8 C7 179.6(3) . . . . ?
C9 N3 C8 C20 -0.8(4) . . . . ?
C10 C11 C12 C3 -176.6(3) . . . . ?
C10 C11 C12 C28 1.4(4) . . . . ?
C11 C10 C30 C29 0.0(5) . . . . ?
C11 C12 C28 N1 179.8(2) . . . . ?
C11 C12 C28 C29 -1.2(4) . . . . ?
C12 C3 C4 N1 2.1(3) . . . . ?
C12 C3 C4 C31 -176.0(2) . . . . ?
C12 C28 C29 C30 0.3(4) . . . . ?
C13 B5 C22 C23 -99.0(3) . . . . ?
C13 B5 C22 C27 72.4(3) . . . . ?
C13 C14 C15 F4 -177.9(2) . . . . ?
C13 C14 C15 C16 2.9(4) . . . . ?
C14 C13 C18 F2 -177.4(2) . . . . ?
C14 C13 C18 C17 2.1(4) . . . . ?
C14 C15 C16 F3 179.6(2) . . . . ?
C14 C15 C16 C17 -0.2(4) . . . . ?
C15 C16 C17 F1 178.0(2) . . . . ?
C15 C16 C17 C18 -1.3(4) . . . . ?
C16 C17 C18 F2 179.8(2) . . . . ?
C16 C17 C18 C13 0.3(4) . . . . ?
C18 C13 C14 F5 175.5(2) . . . . ?
C18 C13 C14 C15 -3.7(3) . . . . ?
C19 N2 B5 N1 -69.0(2) . . . . ?
C19 N2 B5 C13 168.2(2) . . . . ?
C19 N2 B5 C22 54.4(3) . . . . ?
C19 N2 C6 C7 -2.2(4) . . . . ?
C21 N3 C8 C7 5.8(4) . . . . ?
C21 N3 C8 C20 -174.6(2) . . . . ?
C22 B5 C13 C14 72.8(3) . . . . ?
C22 B5 C13 C18 -97.7(3) . . . . ?
C22 C23 C24 F9 178.4(2) . . . . ?
C22 C23 C24 C25 -1.0(4) . . . . ?
C23 C22 C27 F7 178.0(2) . . . . ?
C23 C22 C27 C26 -1.8(4) . . . . ?
C23 C24 C25 F8 -180.0(2) . . . . ?
C23 C24 C25 C26 1.0(4) . . . . ?
C24 C25 C26 F6 179.3(2) . . . . ?
C24 C25 C26 C27 -1.5(4) . . . . ?
C25 C26 C27 F7 -177.8(2) . . . . ?
C25 C26 C27 C22 2.0(4) . . . . ?
C27 C22 C23 F10 -177.6(2) . . . . ?
C27 C22 C23 C24 1.3(3) . . . . ?
C28 N1 C4 C3 -3.1(3) . . . . ?
C28 N1 C4 C31 174.7(3) . . . . ?
C28 N1 B5 N2 -70.0(3) . . . . ?
C28 N1 B5 C13 51.8(3) . . . . ?
C28 N1 B5 C22 169.5(2) . . . . ?
C28 C29 C30 C10 0.3(4) . . . . ?
C30 C10 C11 C12 -0.8(5) . . . . ?
C32 C1 C2 C3 -0.7(5) . . . . ?

loop_
_smtbx_masks_void_nr
_smtbx_masks_void_average_x
_smtbx_masks_void_average_y
_smtbx_masks_void_average_z
_smtbx_masks_void_volume
_smtbx_masks_void_count_electrons
_smtbx_masks_void_content
1 0.000 0.500 -0.092 842.7 253.5 '6 benzene'
2 0.500 0.000 -0.638 842.7 253.5 '6 benzene'
